data_8107127
loop_
_publ_author_name
'Sheng, Liang-Quan'
'Xu, Hua-Jie'

_publ_section_title
;
 Crystal structure of 5-(4-(1H-tetrazol-5-yl)phenyl)-1H-imidazol-3-ium
 7-carboxy-1,3-dioxo-1H,3H-benzo[de]isochromene-6-carboxylate monohydrate
 4,5-anhydride, C24H16N6O8
;
_journal_issue 4
_journal_name_full 'Zeitschrift f\"ur Kristallographie - New Crystal Structures'
_journal_page_first 1149
_journal_page_last 1151
_journal_paper_doi 10.1515/ncrs-2016-0095
_journal_volume 231
_journal_year 2016
_chemical_formula_sum 'C24 H16 N6 O8'
_chemical_formula_weight 516.43
_chemical_name_systematic
; 
5-(4-(1<i>H</i>-tetrazol-5-yl)phenyl)-1<i>H</i>-
imidazol-3-ium 7-carboxy-1,3-dioxo-1<i>H</i>,3<i>H</i>-benzo[<i>de</i>]
isochromene-6-carboxylate monohydrate 
;
_space_group_IT_number 14
_space_group_name_Hall '-P 2ybc'
_space_group_name_H-M_alt 'P 1 21/c 1'
_symmetry_cell_setting monoclinic
_symmetry_space_group_name_Hall '-P 2ybc'
_symmetry_space_group_name_H-M 'P 1 21/c 1'
_atom_sites_solution_hydrogens geom
_atom_sites_solution_primary direct
_atom_sites_solution_secondary difmap
_cell_angle_alpha 90.00
_cell_angle_beta 112.888(2)
_cell_angle_gamma 90.00
_cell_formula_units_Z 4
_cell_length_a 8.9705(10)
_cell_length_b 25.494(3)
_cell_length_c 10.2372(12)
_cell_measurement_reflns_used 116
_cell_measurement_temperature 296(2)
_cell_measurement_theta_max 21.45
_cell_measurement_theta_min 2.67
_cell_volume 2156.9(4)
_computing_cell_refinement SMART
_computing_data_collection 'SMART (Bruker, 2000)'
_computing_data_reduction 'SAINT (Bruker, 2000)'
_computing_molecular_graphics SHELXTL
_computing_publication_material SHELXTL
_computing_structure_refinement SHELXTL
_computing_structure_solution 'SHELXTL (Bruker, 2000)'
_diffrn_ambient_temperature 296(2)
_diffrn_measured_fraction_theta_full 0.995
_diffrn_measured_fraction_theta_max 0.995
_diffrn_measurement_device_type 'Bruker Smart Apex CCD '
_diffrn_measurement_method 'phi and omega scans'
_diffrn_radiation_monochromator graphite
_diffrn_radiation_source 'fine-focus sealed tube'
_diffrn_radiation_type MoK\a
_diffrn_radiation_wavelength 0.71073
_diffrn_reflns_av_R_equivalents 0.0326
_diffrn_reflns_av_sigmaI/netI 0.0400
_diffrn_reflns_limit_h_max 11
_diffrn_reflns_limit_h_min -11
_diffrn_reflns_limit_k_max 32
_diffrn_reflns_limit_k_min -34
_diffrn_reflns_limit_l_max 13
_diffrn_reflns_limit_l_min -12
_diffrn_reflns_number 15349
_diffrn_reflns_theta_full 28.35
_diffrn_reflns_theta_max 28.35
_diffrn_reflns_theta_min 1.60
_exptl_absorpt_coefficient_mu 0.123
_exptl_absorpt_correction_T_max 0.9782
_exptl_absorpt_correction_T_min 0.9687
_exptl_absorpt_correction_type multi-scan
_exptl_absorpt_process_details 'SADABS; Bruker, 2000'
_exptl_crystal_colour colorless
_exptl_crystal_density_diffrn 1.590
_exptl_crystal_density_method 'not measured'
_exptl_crystal_description needle
_exptl_crystal_F_000 1064
_exptl_crystal_size_max 0.26
_exptl_crystal_size_mid 0.21
_exptl_crystal_size_min 0.18
_refine_diff_density_max 0.287
_refine_diff_density_min -0.230
_refine_diff_density_rms 0.044
_refine_ls_extinction_method none
_refine_ls_goodness_of_fit_ref 1.031
_refine_ls_hydrogen_treatment mixed
_refine_ls_matrix_type full
_refine_ls_number_parameters 367
_refine_ls_number_reflns 5365
_refine_ls_number_restraints 1
_refine_ls_restrained_S_all 1.034
_refine_ls_R_factor_all 0.0730
_refine_ls_R_factor_gt 0.0467
_refine_ls_shift/su_max 0.000
_refine_ls_shift/su_mean 0.000
_refine_ls_structure_factor_coef Fsqd
_refine_ls_weighting_details 'calc w=1/[\s^2^(Fo^2^)+(0.0595P)^2^+0.3968P] where P=(Fo^2^+2Fc^2^)/3'
_refine_ls_weighting_scheme calc
_refine_ls_wR_factor_gt 0.1156
_refine_ls_wR_factor_ref 0.1296
_reflns_number_gt 3727
_reflns_number_total 5365
_reflns_threshold_expression >2sigma(I)
_cod_data_source_file suppl_ncrs-2016-0095_suppl.cif
_cod_data_source_block a
_cod_original_cell_volume 2156.8(4)
_cod_original_sg_symbol_H-M 'P 21/c'
_cod_database_code 8107127

loop_
_symmetry_equiv_pos_as_xyz
'x, y, z'
'-x, y+1/2, -z+1/2'
'-x, -y, -z'
'x, -y-1/2, z-1/2'

loop_
_atom_site_label
_atom_site_type_symbol
_atom_site_fract_x
_atom_site_fract_y
_atom_site_fract_z
_atom_site_U_iso_or_equiv
_atom_site_adp_type
_atom_site_occupancy
_atom_site_symmetry_multiplicity
_atom_site_calc_flag
_atom_site_refinement_flags
_atom_site_disorder_assembly
_atom_site_disorder_group
C1 C 0.9775(2) 0.15983(7) 0.2801(2) 0.0418(5) Uani 1 1 d . . .
H1 H 1.0570 0.1361 0.2821 0.050 Uiso 1 1 calc R . .
C2 C 0.8689(2) 0.14650(7) 0.3411(2) 0.0394(4) Uani 1 1 d . . .
H2 H 0.8772 0.1141 0.3851 0.047 Uiso 1 1 calc R . .
C3 C 0.7479(2) 0.18123(7) 0.3366(2) 0.0374(4) Uani 1 1 d . . .
C4 C 0.7401(3) 0.22992(8) 0.2734(3) 0.0579(6) Uani 1 1 d . . .
H4 H 0.6599 0.2536 0.2704 0.070 Uiso 1 1 calc R . .
C5 C 0.8491(3) 0.24358(8) 0.2153(3) 0.0566(6) Uani 1 1 d . . .
H5 H 0.8434 0.2766 0.1748 0.068 Uiso 1 1 calc R . .
C6 C 0.9682(2) 0.20826(7) 0.2166(2) 0.0405(4) Uani 1 1 d . . .
C7 C 1.0816(2) 0.22242(7) 0.1513(2) 0.0412(4) Uani 1 1 d . . .
C8 C 0.6309(2) 0.16930(7) 0.3999(2) 0.0368(4) Uani 1 1 d . . .
C9 C 0.5171(2) 0.20060(8) 0.4160(2) 0.0451(5) Uani 1 1 d . . .
H9 H 0.4950 0.2352 0.3861 0.054 Uiso 1 1 calc R . .
C10 C 0.5037(3) 0.12486(8) 0.5098(2) 0.0462(5) Uani 1 1 d . . .
H10 H 0.4721 0.0979 0.5547 0.055 Uiso 1 1 calc R . .
C11 C 0.8313(2) 0.09323(7) -0.0673(2) 0.0357(4) Uani 1 1 d . . .
C12 C 0.8035(2) 0.06284(6) 0.04371(18) 0.0299(4) Uani 1 1 d . . .
C13 C 0.65633(19) 0.06859(6) 0.06306(17) 0.0272(3) Uani 1 1 d . . .
C14 C 0.5385(2) 0.10438(6) -0.02162(18) 0.0315(4) Uani 1 1 d . . .
C15 C 0.5733(2) 0.13782(7) -0.1231(2) 0.0367(4) Uani 1 1 d . . .
C17 C 0.9214(2) 0.03010(7) 0.12865(19) 0.0341(4) Uani 1 1 d . . .
H17 H 1.0153 0.0251 0.1122 0.041 Uiso 1 1 calc R . .
C18 C 0.9010(2) 0.00396(7) 0.24069(19) 0.0340(4) Uani 1 1 d . . .
H18 H 0.9842 -0.0171 0.3004 0.041 Uiso 1 1 calc R . .
C19 C 0.7610(2) 0.00868(6) 0.26482(18) 0.0294(4) Uani 1 1 d . . .
C20 C 0.62954(19) 0.03924(6) 0.17086(17) 0.0263(3) Uani 1 1 d . . .
C21 C 0.47420(19) 0.04475(6) 0.17915(18) 0.0292(4) Uani 1 1 d . . .
C22 C 0.3635(2) 0.07996(7) 0.0946(2) 0.0365(4) Uani 1 1 d . . .
H22 H 0.2649 0.0837 0.1038 0.044 Uiso 1 1 calc R . .
C23 C 0.3951(2) 0.11045(7) -0.0055(2) 0.0376(4) Uani 1 1 d . . .
H23 H 0.3192 0.1347 -0.0606 0.045 Uiso 1 1 calc R . .
C24 C 0.4196(2) 0.00940(7) 0.26943(19) 0.0326(4) Uani 1 1 d . . .
C25 C 0.7664(2) -0.01363(7) 0.40364(19) 0.0337(4) Uani 1 1 d . . .
N1 N 0.6202(2) 0.12192(6) 0.46113(18) 0.0407(4) Uani 1 1 d . . .
N2 N 0.4403(2) 0.17174(7) 0.4847(2) 0.0482(4) Uani 1 1 d . . .
N3 N 1.1208(2) 0.27091(7) 0.12953(19) 0.0436(4) Uani 1 1 d . . .
N4 N 1.2454(3) 0.21945(7) 0.0464(2) 0.0641(6) Uani 1 1 d . . .
N5 N 1.1583(2) 0.18932(7) 0.1001(2) 0.0621(6) Uani 1 1 d . . .
N6 N 1.2228(2) 0.26830(7) 0.0636(2) 0.0503(4) Uani 1 1 d . . .
O1 O 0.44522(17) -0.03725(5) 0.27658(15) 0.0430(3) Uani 1 1 d . . .
O2 O 0.33379(16) 0.03381(5) 0.32937(15) 0.0447(3) Uani 1 1 d D . .
O3 O 0.81588(19) -0.05878(5) 0.43785(16) 0.0516(4) Uani 1 1 d . . .
O4 O 0.72694(15) 0.01845(5) 0.48173(13) 0.0363(3) Uani 1 1 d . . .
O5 O 0.48534(19) 0.17133(6) -0.19473(16) 0.0547(4) Uani 1 1 d . . .
O6 O 0.72044(16) 0.13194(5) -0.13537(15) 0.0431(3) Uani 1 1 d . . .
O7 O 0.94400(17) 0.08775(6) -0.10082(16) 0.0518(4) Uani 1 1 d . . .
O8 O 0.0431(2) 0.36853(6) 0.1834(2) 0.0587(5) Uani 1 1 d . . .
H7 H 0.675(3) 0.0905(9) 0.469(2) 0.059(7) Uiso 1 1 d . . .
H3 H 1.097(3) 0.3038(10) 0.153(3) 0.064(7) Uiso 1 1 d . . .
H8 H 0.352(3) 0.1853(10) 0.507(3) 0.083(8) Uiso 1 1 d . . .
H12 H 0.100(4) 0.3920(13) 0.150(4) 0.111(11) Uiso 1 1 d . . .
H13 H 0.017(3) 0.3791(11) 0.250(3) 0.084(9) Uiso 1 1 d . . .
H11 H 0.313(3) 0.0106(9) 0.391(3) 0.094(10) Uiso 1 1 d D . .

loop_
_atom_site_aniso_label
_atom_site_aniso_U_11
_atom_site_aniso_U_22
_atom_site_aniso_U_33
_atom_site_aniso_U_23
_atom_site_aniso_U_13
_atom_site_aniso_U_12
C1 0.0404(10) 0.0341(9) 0.0537(12) -0.0076(9) 0.0213(10) -0.0012(8)
C2 0.0455(11) 0.0288(9) 0.0466(11) -0.0007(8) 0.0210(9) -0.0017(7)
C3 0.0397(10) 0.0345(9) 0.0422(11) 0.0007(8) 0.0204(9) -0.0018(7)
C4 0.0568(13) 0.0489(12) 0.0853(18) 0.0199(12) 0.0463(14) 0.0162(10)
C5 0.0575(13) 0.0462(12) 0.0809(17) 0.0239(11) 0.0430(13) 0.0120(10)
C6 0.0391(10) 0.0400(10) 0.0475(12) 0.0011(9) 0.0224(9) -0.0004(8)
C7 0.0403(10) 0.0376(10) 0.0499(12) -0.0019(9) 0.0221(9) -0.0007(8)
C8 0.0448(10) 0.0309(9) 0.0378(10) 0.0002(8) 0.0196(9) -0.0029(7)
C9 0.0530(12) 0.0368(10) 0.0554(13) 0.0048(9) 0.0321(11) 0.0008(8)
C10 0.0623(13) 0.0412(10) 0.0449(12) 0.0006(9) 0.0316(11) -0.0052(9)
C11 0.0425(10) 0.0337(9) 0.0379(10) 0.0007(8) 0.0231(9) -0.0030(7)
C12 0.0336(9) 0.0306(8) 0.0316(9) -0.0015(7) 0.0196(8) -0.0037(7)
C13 0.0329(8) 0.0260(8) 0.0270(8) -0.0011(6) 0.0166(7) -0.0007(6)
C14 0.0401(9) 0.0285(8) 0.0308(9) 0.0013(7) 0.0192(8) 0.0013(7)
C15 0.0472(11) 0.0317(9) 0.0372(10) 0.0034(8) 0.0230(9) 0.0022(8)
C17 0.0326(9) 0.0382(9) 0.0394(10) -0.0003(8) 0.0228(8) 0.0002(7)
C18 0.0332(9) 0.0353(9) 0.0375(10) 0.0049(8) 0.0180(8) 0.0073(7)
C19 0.0342(9) 0.0277(8) 0.0314(9) 0.0016(7) 0.0182(8) 0.0019(6)
C20 0.0314(8) 0.0248(7) 0.0275(8) 0.0003(6) 0.0166(7) 0.0002(6)
C21 0.0303(8) 0.0317(8) 0.0306(9) -0.0004(7) 0.0174(7) 0.0001(7)
C22 0.0320(9) 0.0422(10) 0.0418(11) 0.0060(8) 0.0216(8) 0.0057(7)
C23 0.0390(10) 0.0383(10) 0.0383(10) 0.0091(8) 0.0180(9) 0.0106(8)
C24 0.0296(9) 0.0371(10) 0.0327(9) -0.0001(7) 0.0140(8) -0.0016(7)
C25 0.0335(9) 0.0369(9) 0.0363(10) 0.0054(8) 0.0196(8) 0.0058(7)
N1 0.0535(10) 0.0331(8) 0.0434(9) 0.0017(7) 0.0274(8) 0.0018(7)
N2 0.0558(11) 0.0470(10) 0.0545(11) 0.0033(8) 0.0353(10) 0.0038(8)
N3 0.0491(10) 0.0398(9) 0.0541(11) -0.0051(8) 0.0335(9) -0.0052(7)
N4 0.0713(13) 0.0547(11) 0.0909(16) -0.0061(11) 0.0585(13) -0.0001(9)
N5 0.0702(13) 0.0455(10) 0.0917(16) -0.0067(10) 0.0547(13) 0.0011(9)
N6 0.0522(10) 0.0514(10) 0.0607(12) -0.0066(9) 0.0366(10) -0.0053(8)
O1 0.0549(8) 0.0356(7) 0.0466(8) 0.0011(6) 0.0283(7) -0.0030(6)
O2 0.0492(8) 0.0486(8) 0.0522(9) 0.0086(7) 0.0372(7) 0.0067(6)
O3 0.0719(10) 0.0431(8) 0.0532(9) 0.0163(7) 0.0390(8) 0.0221(7)
O4 0.0413(7) 0.0403(7) 0.0348(7) 0.0037(5) 0.0229(6) 0.0059(5)
O5 0.0663(10) 0.0495(8) 0.0576(10) 0.0248(7) 0.0341(8) 0.0167(7)
O6 0.0530(8) 0.0394(7) 0.0466(8) 0.0100(6) 0.0301(7) 0.0000(6)
O7 0.0543(9) 0.0605(9) 0.0598(10) 0.0118(7) 0.0431(8) 0.0014(7)
O8 0.0855(12) 0.0423(8) 0.0693(12) -0.0124(8) 0.0531(11) -0.0081(8)

loop_
_atom_type_symbol
_atom_type_description
_atom_type_scat_dispersion_real
_atom_type_scat_dispersion_imag
_atom_type_scat_source
C C 0.0033 0.0016 'International Tables Vol C Tables 4.2.6.8 and 6.1.1.4'
H H 0.0000 0.0000 'International Tables Vol C Tables 4.2.6.8 and 6.1.1.4'
N N 0.0061 0.0033 'International Tables Vol C Tables 4.2.6.8 and 6.1.1.4'
O O 0.0106 0.0060 'International Tables Vol C Tables 4.2.6.8 and 6.1.1.4'

loop_
_geom_angle_atom_site_label_1
_geom_angle_atom_site_label_2
_geom_angle_atom_site_label_3
_geom_angle
_geom_angle_site_symmetry_1
_geom_angle_site_symmetry_3
C6 C1 C2 120.36(17) . .
C6 C1 H1 119.8 . .
C2 C1 H1 119.8 . .
C3 C2 C1 120.39(17) . .
C3 C2 H2 119.8 . .
C1 C2 H2 119.8 . .
C2 C3 C4 118.84(17) . .
C2 C3 C8 122.64(16) . .
C4 C3 C8 118.50(16) . .
C5 C4 C3 120.90(18) . .
C5 C4 H4 119.6 . .
C3 C4 H4 119.6 . .
C4 C5 C6 120.30(19) . .
C4 C5 H5 119.9 . .
C6 C5 H5 119.9 . .
C1 C6 C5 119.18(17) . .
C1 C6 C7 120.64(17) . .
C5 C6 C7 120.17(17) . .
N5 C7 N3 108.41(17) . .
N5 C7 C6 125.90(17) . .
N3 C7 C6 125.67(17) . .
C9 C8 N1 105.74(16) . .
C9 C8 C3 129.43(17) . .
N1 C8 C3 124.80(16) . .
C8 C9 N2 107.35(17) . .
C8 C9 H9 126.3 . .
N2 C9 H9 126.3 . .
N2 C10 N1 108.98(17) . .
N2 C10 H10 125.5 . .
N1 C10 H10 125.5 . .
O7 C11 O6 117.47(16) . .
O7 C11 C12 125.11(17) . .
O6 C11 C12 117.40(14) . .
C17 C12 C13 120.54(15) . .
C17 C12 C11 119.50(15) . .
C13 C12 C11 119.95(15) . .
C14 C13 C12 119.84(14) . .
C14 C13 C20 120.17(14) . .
C12 C13 C20 119.97(15) . .
C23 C14 C13 120.94(15) . .
C23 C14 C15 119.26(16) . .
C13 C14 C15 119.70(15) . .
O5 C15 O6 116.53(16) . .
O5 C15 C14 125.09(17) . .
O6 C15 C14 118.35(15) . .
C12 C17 C18 119.95(15) . .
C12 C17 H17 120.0 . .
C18 C17 H17 120.0 . .
C19 C18 C17 121.65(16) . .
C19 C18 H18 119.2 . .
C17 C18 H18 119.2 . .
C18 C19 C20 119.93(15) . .
C18 C19 C25 115.93(15) . .
C20 C19 C25 123.62(14) . .
C19 C20 C13 117.57(14) . .
C19 C20 C21 125.44(14) . .
C13 C20 C21 116.94(14) . .
C22 C21 C20 120.59(14) . .
C22 C21 C24 116.92(14) . .
C20 C21 C24 122.26(14) . .
C21 C22 C23 121.58(15) . .
C21 C22 H22 119.2 . .
C23 C22 H22 119.2 . .
C14 C23 C22 119.55(16) . .
C14 C23 H23 120.2 . .
C22 C23 H23 120.2 . .
O1 C24 O2 124.81(16) . .
O1 C24 C21 121.84(15) . .
O2 C24 C21 113.19(14) . .
O3 C25 O4 124.90(16) . .
O3 C25 C19 119.57(15) . .
O4 C25 C19 115.38(14) . .
C10 N1 C8 109.01(16) . .
C10 N1 H7 118.8(13) . .
C8 N1 H7 132.1(14) . .
C10 N2 C9 108.92(17) . .
C10 N2 H8 127.7(15) . .
C9 N2 H8 123.4(15) . .
C7 N3 N6 108.50(16) . .
C7 N3 H3 134.5(14) . .
N6 N3 H3 116.9(14) . .
N6 N4 N5 110.29(16) . .
C7 N5 N4 105.71(16) . .
N4 N6 N3 107.10(16) . .
C24 O2 H11 108.7(17) . .
C15 O6 C11 123.85(13) . .
H12 O8 H13 117(3) . .

loop_
_geom_bond_atom_site_label_1
_geom_bond_atom_site_label_2
_geom_bond_distance
_geom_bond_site_symmetry_2
C1 C6 1.383(3) .
C1 C2 1.388(3) .
C1 H1 0.9300 .
C2 C3 1.388(3) .
C2 H2 0.9300 .
C3 C4 1.389(3) .
C3 C8 1.464(2) .
C4 C5 1.373(3) .
C4 H4 0.9300 .
C5 C6 1.393(3) .
C5 H5 0.9300 .
C6 C7 1.463(2) .
C7 N5 1.319(2) .
C7 N3 1.328(2) .
C8 C9 1.356(3) .
C8 N1 1.381(2) .
C9 N2 1.374(2) .
C9 H9 0.9300 .
C10 N2 1.305(3) .
C10 N1 1.324(2) .
C10 H10 0.9300 .
C11 O7 1.196(2) .
C11 O6 1.382(2) .
C11 C12 1.474(2) .
C12 C17 1.362(2) .
C12 C13 1.417(2) .
C13 C14 1.410(2) .
C13 C20 1.429(2) .
C14 C23 1.368(2) .
C14 C15 1.469(2) .
C15 O5 1.200(2) .
C15 O6 1.381(2) .
C17 C18 1.398(2) .
C17 H17 0.9300 .
C18 C19 1.376(2) .
C18 H18 0.9300 .
C19 C20 1.428(2) .
C19 C25 1.514(2) .
C20 C21 1.436(2) .
C21 C22 1.368(2) .
C21 C24 1.503(2) .
C22 C23 1.399(2) .
C22 H22 0.9300 .
C23 H23 0.9300 .
C24 O1 1.208(2) .
C24 O2 1.313(2) .
C25 O3 1.234(2) .
C25 O4 1.286(2) .
N1 H7 0.92(2) .
N2 H8 0.97(3) .
N3 N6 1.333(2) .
N3 H3 0.92(2) .
N4 N6 1.285(2) .
N4 N5 1.356(2) .
O2 H11 0.933(17) .
O8 H12 0.93(3) .
O8 H13 0.85(3) .

loop_
_geom_torsion_atom_site_label_1
_geom_torsion_atom_site_label_2
_geom_torsion_atom_site_label_3
_geom_torsion_atom_site_label_4
_geom_torsion
_geom_torsion_site_symmetry_1
_geom_torsion_site_symmetry_2
_geom_torsion_site_symmetry_3
_geom_torsion_site_symmetry_4
C6 C1 C2 C3 1.2(3) . . . .
C1 C2 C3 C4 -1.6(3) . . . .
C1 C2 C3 C8 -179.61(18) . . . .
C2 C3 C4 C5 0.4(4) . . . .
C8 C3 C4 C5 178.5(2) . . . .
C3 C4 C5 C6 1.1(4) . . . .
C2 C1 C6 C5 0.3(3) . . . .
C2 C1 C6 C7 -179.54(18) . . . .
C4 C5 C6 C1 -1.5(4) . . . .
C4 C5 C6 C7 178.4(2) . . . .
C1 C6 C7 N5 25.6(3) . . . .
C5 C6 C7 N5 -154.3(2) . . . .
C1 C6 C7 N3 -156.6(2) . . . .
C5 C6 C7 N3 23.5(3) . . . .
C2 C3 C8 C9 173.0(2) . . . .
C4 C3 C8 C9 -5.0(3) . . . .
C2 C3 C8 N1 -4.7(3) . . . .
C4 C3 C8 N1 177.3(2) . . . .
N1 C8 C9 N2 -0.4(2) . . . .
C3 C8 C9 N2 -178.48(19) . . . .
O7 C11 C12 C17 8.5(3) . . . .
O6 C11 C12 C17 -169.85(16) . . . .
O7 C11 C12 C13 -172.74(18) . . . .
O6 C11 C12 C13 9.0(2) . . . .
C17 C12 C13 C14 177.19(16) . . . .
C11 C12 C13 C14 -1.6(2) . . . .
C17 C12 C13 C20 -1.1(2) . . . .
C11 C12 C13 C20 -179.84(15) . . . .
C12 C13 C14 C23 179.66(17) . . . .
C20 C13 C14 C23 -2.1(3) . . . .
C12 C13 C14 C15 -3.8(2) . . . .
C20 C13 C14 C15 174.43(15) . . . .
C23 C14 C15 O5 0.6(3) . . . .
C13 C14 C15 O5 -175.96(18) . . . .
C23 C14 C15 O6 178.46(16) . . . .
C13 C14 C15 O6 1.9(3) . . . .
C13 C12 C17 C18 -3.4(3) . . . .
C11 C12 C17 C18 175.43(16) . . . .
C12 C17 C18 C19 2.7(3) . . . .
C17 C18 C19 C20 2.5(3) . . . .
C17 C18 C19 C25 -169.49(16) . . . .
C18 C19 C20 C13 -6.7(2) . . . .
C25 C19 C20 C13 164.65(15) . . . .
C18 C19 C20 C21 176.09(16) . . . .
C25 C19 C20 C21 -12.6(3) . . . .
C14 C13 C20 C19 -172.24(15) . . . .
C12 C13 C20 C19 6.0(2) . . . .
C14 C13 C20 C21 5.2(2) . . . .
C12 C13 C20 C21 -176.54(15) . . . .
C19 C20 C21 C22 172.02(17) . . . .
C13 C20 C21 C22 -5.2(2) . . . .
C19 C20 C21 C24 -13.7(3) . . . .
C13 C20 C21 C24 169.03(15) . . . .
C20 C21 C22 C23 2.1(3) . . . .
C24 C21 C22 C23 -172.49(16) . . . .
C13 C14 C23 C22 -1.3(3) . . . .
C15 C14 C23 C22 -177.82(17) . . . .
C21 C22 C23 C14 1.3(3) . . . .
C22 C21 C24 O1 133.30(19) . . . .
C20 C21 C24 O1 -41.2(3) . . . .
C22 C21 C24 O2 -42.3(2) . . . .
C20 C21 C24 O2 143.25(16) . . . .
C18 C19 C25 O3 -50.4(2) . . . .
C20 C19 C25 O3 137.96(18) . . . .
C18 C19 C25 O4 125.43(17) . . . .
C20 C19 C25 O4 -46.2(2) . . . .
N2 C10 N1 C8 -0.8(2) . . . .
C9 C8 N1 C10 0.7(2) . . . .
C3 C8 N1 C10 178.89(19) . . . .
N1 C10 N2 C9 0.5(3) . . . .
C8 C9 N2 C10 0.0(3) . . . .
N5 C7 N3 N6 0.2(2) . . . .
C6 C7 N3 N6 -177.9(2) . . . .
N3 C7 N5 N4 -0.1(3) . . . .
C6 C7 N5 N4 178.1(2) . . . .
N6 N4 N5 C7 -0.1(3) . . . .
N5 N4 N6 N3 0.2(3) . . . .
C7 N3 N6 N4 -0.3(2) . . . .
O5 C15 O6 C11 -175.87(17) . . . .
C14 C15 O6 C11 6.1(3) . . . .
O7 C11 O6 C15 170.18(17) . . . .
C12 C11 O6 C15 -11.4(3) . . . .
